data_4038061
loop_
_publ_author_name
'Za\,kis, Ja Nis Mi\,kelis'
'Ozols, Kristers'
'Novosjolova, Irina'
'Vil\<s\,ke Rsts, Reinis'
'Mishnev, Anatoly'
'Turks, Ma Ris'

_publ_section_title
;
 Sulfonyl Group Dance: A Tool for the Synthesis of
 6-Azido-2-sulfonylpurine Derivatives.
;
_journal_issue 7
_journal_name_full 'The Journal of organic chemistry'
_journal_page_first 4753
_journal_page_last 4771
_journal_paper_doi 10.1021/acs.joc.9b03518
_journal_volume 85
_journal_year 2020
_chemical_formula_moiety 'C19 H23 N7 O2 S'
_chemical_formula_sum 'C19 H23 N7 O2 S'
_chemical_formula_weight 413.50
_space_group_crystal_system orthorhombic
_space_group_IT_number 33
_space_group_name_Hall 'P 2c -2n'
_space_group_name_H-M_alt 'P n a 21'
_atom_sites_solution_hydrogens geom
_audit_creation_method SHELXL-2017/1
_cell_angle_alpha 90
_cell_angle_beta 90
_cell_angle_gamma 90
_cell_formula_units_Z 8
_cell_length_a 16.55130(10)
_cell_length_b 9.66570(10)
_cell_length_c 25.6444(2)
_cell_measurement_reflns_used 25653
_cell_measurement_temperature 170(2)
_cell_measurement_theta_max 77.0920
_cell_measurement_theta_min 4.8710
_cell_volume 4102.59(6)
_computing_cell_refinement 'CrysAlisPro 1.171.40.35a (Rigaku OD, 2018)'
_computing_data_collection 'CrysAlisPro 1.171.40.35a (Rigaku OD, 2018)'
_computing_data_reduction 'CrysAlisPro 1.171.40.35a (Rigaku OD, 2018)'
_computing_structure_refinement 'SHELXL-2017/1 (Sheldrick, 2017)'
_computing_structure_solution 'SHELXT 2014/4 (Sheldrick, 2014)'
_diffrn_ambient_temperature 170(2)
_diffrn_measured_fraction_theta_full 1.000
_diffrn_measured_fraction_theta_max 0.988
_diffrn_measurement_device_type 'XtaLAB Synergy, Dualflex, HyPix'
_diffrn_measurement_method '\w scans'
_diffrn_radiation_type CuK\a
_diffrn_radiation_wavelength 1.54184
_diffrn_reflns_av_R_equivalents 0.0370
_diffrn_reflns_av_unetI/netI 0.0284
_diffrn_reflns_Laue_measured_fraction_full 1.000
_diffrn_reflns_Laue_measured_fraction_max 0.988
_diffrn_reflns_limit_h_max 20
_diffrn_reflns_limit_h_min -20
_diffrn_reflns_limit_k_max 11
_diffrn_reflns_limit_k_min -12
_diffrn_reflns_limit_l_max 32
_diffrn_reflns_limit_l_min -32
_diffrn_reflns_number 31674
_diffrn_reflns_point_group_measured_fraction_full 1.000
_diffrn_reflns_point_group_measured_fraction_max 0.988
_diffrn_reflns_theta_full 67.684
_diffrn_reflns_theta_max 77.189
_diffrn_reflns_theta_min 4.890
_diffrn_source 'micro-focus sealed X-ray tube'
_exptl_absorpt_coefficient_mu 1.660
_exptl_absorpt_correction_type multi-scan
_exptl_absorpt_process_details
;
CrysAlisPro 1.171.40.21a (Rigaku Oxford Diffraction, 2018)
Empirical absorption correction using spherical harmonics,
 implemented in SCALE3 ABSPACK scaling algorithm.
;
_exptl_crystal_colour colourless
_exptl_crystal_density_diffrn 1.339
_exptl_crystal_description block
_exptl_crystal_F_000 1744
_exptl_crystal_size_max 0.22
_exptl_crystal_size_mid 0.12
_exptl_crystal_size_min 0.08
_exptl_transmission_factor_max 1.00000
_exptl_transmission_factor_min 0.46536
_refine_diff_density_max 0.545
_refine_diff_density_min -0.438
_refine_diff_density_rms 0.050
_refine_ls_abs_structure_details
;
 Refined as an inversion twin.
;
_refine_ls_abs_structure_Flack 0.313(16)
_refine_ls_extinction_method none
_refine_ls_goodness_of_fit_ref 1.031
_refine_ls_hydrogen_treatment constr
_refine_ls_matrix_type full
_refine_ls_number_parameters 548
_refine_ls_number_reflns 7898
_refine_ls_number_restraints 12
_refine_ls_restrained_S_all 4.150
_refine_ls_R_factor_all 0.0378
_refine_ls_R_factor_gt 0.0370
_refine_ls_shift/su_max 0.000
_refine_ls_shift/su_mean 0.000
_refine_ls_structure_factor_coef Fsqd
_refine_ls_weighting_details 'w=1/[\s^2^(Fo^2^)+(0.0598P)^2^+1.1229P] where P=(Fo^2^+2Fc^2^)/3'
_refine_ls_weighting_scheme calc
_refine_ls_wR_factor_gt 0.0979
_refine_ls_wR_factor_ref 0.0987
_reflns_Friedel_coverage 0.955
_reflns_Friedel_fraction_full 1.000
_reflns_Friedel_fraction_max 0.988
_reflns_number_gt 7703
_reflns_number_total 7898
_reflns_threshold_expression 'I > 2\s(I)'
_cod_data_source_file jo9b03518_si_002.cif
_cod_data_source_block jmz_140_4
_cod_depositor_comments 'Adding full bibliography for 4038061--4038062.cif.'
_cod_database_code 4038061
_shelx_shelxl_version_number 2017/1
_shelx_space_group_comment
;
The symmetry employed for this shelxl refinement is uniquely defined
by the following loop, which should always be used as a source of
symmetry information in preference to the above space-group names.
They are only intended as comments.
;

loop_
_space_group_symop_operation_xyz
'x, y, z'
'-x, -y, z+1/2'
'x+1/2, -y+1/2, z'
'-x+1/2, y+1/2, z+1/2'

loop_
_atom_site_label
_atom_site_type_symbol
_atom_site_fract_x
_atom_site_fract_y
_atom_site_fract_z
_atom_site_U_iso_or_equiv
_atom_site_adp_type
_atom_site_occupancy
_atom_site_site_symmetry_order
_atom_site_calc_flag
_atom_site_refinement_flags_posn
_atom_site_refinement_flags_adp
_atom_site_refinement_flags_occupancy
_atom_site_disorder_assembly
_atom_site_disorder_group
S1 S 0.64833(4) 0.63537(6) 0.68620(3) 0.02652(14) Uani 1 1 d . . . . .
S4 S 0.61516(4) -0.12432(6) 0.29919(2) 0.02694(14) Uani 1 1 d . . . . .
O12 O 0.58014(11) 0.72291(18) 0.67368(8) 0.0319(4) Uani 1 1 d . . . . .
O42 O 0.55121(12) -0.22117(19) 0.31117(8) 0.0318(4) Uani 1 1 d . . . . .
O41 O 0.63428(14) -0.0962(2) 0.24567(8) 0.0349(4) Uani 1 1 d . . . . .
O11 O 0.66916(14) 0.6134(2) 0.73977(8) 0.0356(4) Uani 1 1 d . . . . .
N2 N 0.61874(13) 0.3619(2) 0.68735(10) 0.0273(4) Uani 1 1 d . . . . .
N32 N 0.58130(13) 0.1478(2) 0.30106(10) 0.0282(4) Uani 1 1 d . . . . .
N4 N 0.58761(14) 0.1168(2) 0.67645(9) 0.0290(5) Uani 1 1 d . . . . .
N34 N 0.54878(15) 0.3912(2) 0.31474(9) 0.0305(5) Uani 1 1 d . . . . .
N39 N 0.57760(16) 0.0198(2) 0.38178(10) 0.0348(5) Uani 1 1 d . . . . .
N36 N 0.53443(18) 0.3910(3) 0.40243(11) 0.0400(6) Uani 1 1 d . . . . .
N9 N 0.62438(16) 0.4802(2) 0.60450(9) 0.0336(5) Uani 1 1 d . . . . .
N6 N 0.5836(2) 0.1066(3) 0.58841(11) 0.0424(6) Uani 1 1 d . . . . .
C24 C 0.73278(16) 0.6965(3) 0.65159(11) 0.0279(5) Uani 1 1 d . . . . .
N21 N 0.6067(3) 0.3664(3) 0.52364(12) 0.0564(9) Uani 1 1 d . . . . .
C33 C 0.56127(16) 0.2578(3) 0.33040(11) 0.0288(5) Uani 1 1 d . . . . .
N22 N 0.6125(2) 0.4866(3) 0.50487(11) 0.0519(8) Uani 1 1 d . . . . .
C31 C 0.58821(17) 0.0360(3) 0.33051(10) 0.0290(5) Uani 1 1 d . . . . .
C57 C 0.84660(18) -0.1888(4) 0.33882(12) 0.0382(6) Uani 1 1 d . . . . .
H57 H 0.897341 -0.173288 0.324385 0.046 Uiso 1 1 calc R U . . .
N51 N 0.5617(2) 0.0011(3) 0.48042(11) 0.0535(8) Uani 1 1 d . . . . .
C3 C 0.60323(16) 0.2480(3) 0.65899(11) 0.0275(5) Uani 1 1 d . . . . .
C54 C 0.69486(18) -0.2413(3) 0.38085(12) 0.0348(6) Uani 1 1 d . . . . .
H54 H 0.644082 -0.259734 0.394730 0.042 Uiso 1 1 calc R U . . .
C28 C 0.78895(18) 0.8099(3) 0.57678(12) 0.0374(6) Uani 1 1 d . . . . .
H28 H 0.782201 0.854987 0.545049 0.045 Uiso 1 1 calc R U . . .
C35 C 0.53335(19) 0.4639(3) 0.35961(12) 0.0356(6) Uani 1 1 d . . . . .
H35 H 0.522857 0.558428 0.359510 0.043 Uiso 1 1 calc R U . . .
C38 C 0.5581(2) 0.1313(3) 0.40977(12) 0.0372(6) Uani 1 1 d . . . . .
C1 C 0.62836(16) 0.4704(3) 0.65643(11) 0.0278(5) Uani 1 1 d . . . . .
C26 C 0.87568(17) 0.7221(3) 0.64377(13) 0.0389(7) Uani 1 1 d . . . . .
H26 H 0.927348 0.708098 0.657017 0.047 Uiso 1 1 calc R U . . .
N50 N 0.5451(2) 0.1195(3) 0.46351(11) 0.0511(8) Uani 1 1 d . . . . .
C43 C 0.54207(17) 0.4436(3) 0.26112(11) 0.0318(6) Uani 1 1 d . . . . .
H43A H 0.500535 0.514413 0.260223 0.038 Uiso 1 1 calc R U . . .
H43B H 0.524567 0.368577 0.238703 0.038 Uiso 1 1 calc R U . . .
C37 C 0.55116(19) 0.2589(3) 0.38470(12) 0.0344(6) Uani 1 1 d . . . . .
C29 C 0.72165(17) 0.7635(3) 0.60413(12) 0.0325(6) Uani 1 1 d . . . . .
H29 H 0.669946 0.777173 0.590892 0.039 Uiso 1 1 calc R U . . .
C44 C 0.61967(17) 0.5041(3) 0.23905(12) 0.0328(6) Uani 1 1 d . . . . .
H44A H 0.643551 0.566839 0.264218 0.039 Uiso 1 1 calc R U . . .
H44B H 0.658005 0.430314 0.232289 0.039 Uiso 1 1 calc R U . . .
C25 C 0.80954(17) 0.6748(3) 0.67201(12) 0.0329(6) Uani 1 1 d . . . . .
H25 H 0.816465 0.629776 0.703754 0.039 Uiso 1 1 calc R U . . .
C13 C 0.57873(17) 0.0661(3) 0.73001(11) 0.0320(6) Uani 1 1 d . . . . .
H13A H 0.536547 -0.003544 0.730690 0.038 Uiso 1 1 calc R U . . .
H13B H 0.561401 0.142185 0.751995 0.038 Uiso 1 1 calc R U . . .
C58 C 0.77776(18) -0.1489(3) 0.31111(11) 0.0337(6) Uani 1 1 d D . . . .
H58 H 0.782160 -0.104845 0.278993 0.040 Uiso 1 1 calc R U . . .
C27 C 0.86681(18) 0.7891(3) 0.59666(13) 0.0384(7) Uani 1 1 d . . . . .
C53 C 0.70271(16) -0.1766(3) 0.33275(10) 0.0282(5) Uani 1 1 d . . . . .
C7 C 0.5995(2) 0.2396(3) 0.60444(12) 0.0349(6) Uani 1 1 d . . . . .
C55 C 0.76450(19) -0.2778(3) 0.40780(12) 0.0389(6) Uani 1 1 d . . . . .
H55 H 0.759945 -0.320771 0.440105 0.047 Uiso 1 1 calc R U . . .
C56 C 0.84090(18) -0.2513(4) 0.38748(13) 0.0387(6) Uani 1 1 d . . . . .
N23 N 0.6164(3) 0.5857(3) 0.48267(12) 0.0641(10) Uani 1 1 d . . . . .
C14 C 0.65511(17) 0.0045(3) 0.75275(11) 0.0319(6) Uani 1 1 d . . . . .
H14A H 0.694139 0.077378 0.759210 0.038 Uiso 1 1 calc R U . . .
H14B H 0.678597 -0.060046 0.728073 0.038 Uiso 1 1 calc R U . . .
C5 C 0.57678(19) 0.0392(3) 0.63255(12) 0.0360(6) Uani 1 1 d . . . . .
H5 H 0.565333 -0.054908 0.633850 0.043 Uiso 1 1 calc R U . . .
C59 C 0.9156(2) -0.2890(5) 0.41769(15) 0.0544(9) Uani 1 1 d . . . . .
H59A H 0.955233 -0.326875 0.394378 0.082 Uiso 1 1 calc R U . . .
H59B H 0.902212 -0.356313 0.443803 0.082 Uiso 1 1 calc R U . . .
H59C H 0.937096 -0.207710 0.434161 0.082 Uiso 1 1 calc R U . . .
C5B C 0.6018(2) 0.5813(3) 0.18878(13) 0.0417(7) Uani 1 1 d D . . . .
H45A H 0.575090 0.516239 0.165681 0.050 Uiso 1 1 calc R U . A 3
H45B H 0.562312 0.652031 0.197201 0.050 Uiso 1 1 calc R U . A 3
N52 N 0.5744(3) -0.0981(3) 0.50140(13) 0.0711(12) Uani 1 1 d . . . . .
C8 C 0.6105(2) 0.3635(3) 0.57790(12) 0.0377(7) Uani 1 1 d . . . . .
C5A C 0.6361(2) -0.0703(3) 0.80361(13) 0.0441(7) Uani 1 1 d D . . . .
H15A H 0.611773 -0.002892 0.826840 0.053 Uiso 1 1 calc R U . B 1
H15B H 0.594674 -0.138323 0.795876 0.053 Uiso 1 1 calc R U . B 1
C30 C 0.9396(2) 0.8387(5) 0.56599(16) 0.0556(9) Uani 1 1 d . . . . .
H30A H 0.957905 0.766059 0.543337 0.083 Uiso 1 1 calc R U . . .
H30B H 0.982170 0.863355 0.589671 0.083 Uiso 1 1 calc R U . . .
H30C H 0.924888 0.917961 0.545551 0.083 Uiso 1 1 calc R U . . .
C1A1 C 0.7140(8) -0.3876(16) 0.9532(4) 0.054(3) Uani 0.5 1 d . . P C 1
H1EA H 0.759966 -0.434781 0.967508 0.081 Uiso 0.5 1 calc R U P C 1
H1EB H 0.676636 -0.454159 0.939381 0.081 Uiso 0.5 1 calc R U P C 1
H1EC H 0.687980 -0.334837 0.980133 0.081 Uiso 0.5 1 calc R U P C 1
C2A1 C 0.7417(4) -0.2900(8) 0.9094(3) 0.0409(14) Uani 0.5 1 d . . P C 1
H2ED H 0.776634 -0.340670 0.885765 0.049 Uiso 0.5 1 calc R U P C 1
H2EE H 0.773176 -0.215389 0.924496 0.049 Uiso 0.5 1 calc R U P C 1
C3A1 C 0.6706(4) -0.2276(7) 0.8781(2) 0.0284(11) Uani 0.5 1 d D . P C 1
H3ED H 0.636850 -0.301898 0.864985 0.034 Uiso 0.5 1 calc R U P C 1
H3EE H 0.637918 -0.170880 0.901063 0.034 Uiso 0.5 1 calc R U P C 1
C4A1 C 0.6992(4) -0.1413(7) 0.8332(5) 0.037 Uani 0.5 1 d D . P C 1
H4ED H 0.736533 -0.072372 0.846429 0.045 Uiso 0.5 1 calc R U P C 1
H4EE H 0.729028 -0.200396 0.809462 0.045 Uiso 0.5 1 calc R U P C 1
C1A2 C 0.6891(13) -0.3815(17) 0.9394(6) 0.081(5) Uani 0.5 1 d D . P C 2
H1FA H 0.686759 -0.480207 0.935663 0.121 Uiso 0.5 1 calc R U P C 2
H1FB H 0.640898 -0.349433 0.956432 0.121 Uiso 0.5 1 calc R U P C 2
H1FC H 0.735354 -0.356854 0.959988 0.121 Uiso 0.5 1 calc R U P C 2
C2A2 C 0.6958(8) -0.3140(10) 0.8852(4) 0.074(3) Uani 0.5 1 d D . P C 2
H2GA H 0.738352 -0.360373 0.865990 0.089 Uiso 0.5 1 calc R U P C 2
H2GB H 0.645573 -0.329751 0.866624 0.089 Uiso 0.5 1 calc R U P C 2
C3A2 C 0.7121(7) -0.1686(10) 0.8851(3) 0.061(2) Uani 0.5 1 d . . P C 2
H3GA H 0.761949 -0.152478 0.904056 0.073 Uiso 0.5 1 calc R U P C 2
H3GB H 0.669133 -0.121850 0.903790 0.073 Uiso 0.5 1 calc R U P C 2
C4A2 C 0.7199(5) -0.1032(9) 0.8312(6) 0.047 Uani 0.5 1 d D . P C 2
H4GA H 0.750598 -0.165165 0.809049 0.056 Uiso 0.5 1 calc R U P C 2
H4GB H 0.750264 -0.017863 0.834423 0.056 Uiso 0.5 1 calc R U P C 2
C1B3 C 0.6288(5) 0.9037(9) 0.0558(3) 0.050 Uiso 0.5 1 d D U P D 3
H1BA H 0.651888 0.934815 0.023488 0.075 Uiso 0.5 1 calc R U P D 3
H1BB H 0.612543 0.982243 0.076144 0.075 Uiso 0.5 1 calc R U P D 3
H1BC H 0.582552 0.846782 0.048657 0.075 Uiso 0.5 1 calc R U P D 3
C2B3 C 0.6903(4) 0.8214(8) 0.0855(3) 0.049 Uiso 0.5 1 d D U P D 3
H2BA H 0.721136 0.758631 0.063633 0.058 Uiso 0.5 1 calc R U P D 3
H2BB H 0.726085 0.878106 0.106440 0.058 Uiso 0.5 1 calc R U P D 3
C3B3 C 0.6261(5) 0.7505(9) 0.1166(3) 0.056 Uiso 0.5 1 d D U P D 3
H3BA H 0.591112 0.698662 0.093436 0.067 Uiso 0.5 1 calc R U P D 3
H3BB H 0.593506 0.819267 0.134416 0.067 Uiso 0.5 1 calc R U P D 3
C4B3 C 0.6650(5) 0.6483(8) 0.1584(3) 0.045 Uiso 0.5 1 d D U P D 3
H4BA H 0.697110 0.578795 0.140679 0.054 Uiso 0.5 1 calc R U P D 3
H4BB H 0.700366 0.699871 0.181488 0.054 Uiso 0.5 1 calc R U P D 3
C1B4 C 0.6596(5) 0.9105(9) 0.0488(3) 0.051 Uiso 0.5 1 d D U P D 4
H1JA H 0.636719 1.001747 0.048765 0.076 Uiso 0.5 1 calc R U P D 4
H1JB H 0.632952 0.854779 0.023024 0.076 Uiso 0.5 1 calc R U P D 4
H1JC H 0.716175 0.915959 0.040915 0.076 Uiso 0.5 1 calc R U P D 4
C2B4 C 0.6468(4) 0.8368(7) 0.1093(3) 0.041 Uiso 0.5 1 d D U P D 4
H2JA H 0.678542 0.886919 0.134910 0.049 Uiso 0.5 1 calc R U P D 4
H2JB H 0.590440 0.842290 0.119451 0.049 Uiso 0.5 1 calc R U P D 4
C3B4 C 0.6739(4) 0.6839(8) 0.1078(3) 0.048 Uiso 0.5 1 d D U P D 4
H3JA H 0.722969 0.678674 0.087247 0.058 Uiso 0.5 1 calc R U P D 4
H3JB H 0.632774 0.631737 0.089351 0.058 Uiso 0.5 1 calc R U P D 4
C4B4 C 0.6902(5) 0.6090(9) 0.1615(3) 0.048 Uiso 0.5 1 d D U P D 4
H4JA H 0.723376 0.666767 0.183767 0.058 Uiso 0.5 1 calc R U P D 4
H4JB H 0.718070 0.522069 0.155740 0.058 Uiso 0.5 1 calc R U P D 4

loop_
_atom_site_aniso_label
_atom_site_aniso_U_11
_atom_site_aniso_U_22
_atom_site_aniso_U_33
_atom_site_aniso_U_23
_atom_site_aniso_U_13
_atom_site_aniso_U_12
S1 0.0341(3) 0.0196(3) 0.0258(3) 0.0007(2) -0.0017(2) -0.0005(2)
S4 0.0371(3) 0.0203(3) 0.0235(3) 0.0011(2) -0.0014(2) -0.0014(2)
O12 0.0345(9) 0.0222(9) 0.0391(11) 0.0038(8) 0.0025(8) 0.0017(7)
O42 0.0364(9) 0.0240(9) 0.0350(11) 0.0007(7) -0.0032(7) -0.0031(7)
O41 0.0512(11) 0.0291(10) 0.0243(10) 0.0018(8) -0.0001(8) 0.0004(8)
O11 0.0534(12) 0.0284(10) 0.0251(10) -0.0024(7) -0.0037(9) -0.0022(8)
N2 0.0339(11) 0.0201(10) 0.0279(11) 0.0028(8) -0.0013(10) 0.0001(8)
N32 0.0358(11) 0.0230(10) 0.0258(10) 0.0020(9) -0.0026(9) -0.0021(8)
N4 0.0382(12) 0.0190(10) 0.0300(12) 0.0021(8) 0.0008(9) 0.0011(8)
N34 0.0402(12) 0.0219(10) 0.0293(12) 0.0026(9) -0.0065(9) -0.0009(9)
N39 0.0570(14) 0.0220(11) 0.0253(11) 0.0002(9) -0.0016(10) -0.0012(10)
N36 0.0624(16) 0.0232(11) 0.0344(13) -0.0040(10) -0.0058(11) 0.0023(11)
N9 0.0517(14) 0.0231(11) 0.0261(12) 0.0008(9) -0.0055(10) -0.0062(10)
N6 0.0719(18) 0.0244(12) 0.0309(13) 0.0001(10) -0.0027(12) -0.0080(11)
C24 0.0312(12) 0.0225(12) 0.0299(13) -0.0030(10) -0.0036(10) -0.0009(9)
N21 0.113(3) 0.0278(14) 0.0282(14) 0.0034(10) -0.0101(15) -0.0200(15)
C33 0.0354(12) 0.0200(12) 0.0310(13) 0.0023(10) -0.0033(10) -0.0021(10)
N22 0.097(2) 0.0331(15) 0.0253(13) -0.0010(11) -0.0038(14) -0.0197(14)
C31 0.0400(13) 0.0208(12) 0.0264(13) 0.0007(10) -0.0004(10) -0.0038(10)
C57 0.0361(14) 0.0467(17) 0.0319(15) -0.0041(13) 0.0030(11) -0.0066(12)
N51 0.105(3) 0.0298(14) 0.0255(13) -0.0013(11) 0.0008(14) -0.0042(14)
C3 0.0341(12) 0.0203(12) 0.0281(13) 0.0021(10) -0.0009(10) 0.0003(9)
C54 0.0371(14) 0.0343(14) 0.0330(14) 0.0083(11) 0.0025(11) -0.0018(11)
C28 0.0391(14) 0.0409(16) 0.0321(15) -0.0009(12) 0.0009(11) -0.0033(12)
C35 0.0497(16) 0.0229(13) 0.0341(14) -0.0031(11) -0.0067(12) 0.0019(11)
C38 0.0602(18) 0.0260(14) 0.0255(14) -0.0014(10) 0.0001(12) -0.0039(12)
C1 0.0356(13) 0.0210(12) 0.0269(13) 0.0032(9) -0.0022(10) -0.0008(10)
C26 0.0311(13) 0.0409(16) 0.0448(18) -0.0134(13) -0.0058(12) 0.0022(12)
N50 0.101(2) 0.0257(13) 0.0267(14) -0.0009(10) 0.0045(14) -0.0012(13)
C43 0.0373(13) 0.0263(13) 0.0319(14) 0.0050(11) -0.0079(11) -0.0003(10)
C37 0.0485(15) 0.0247(13) 0.0301(13) -0.0021(11) -0.0028(12) -0.0019(11)
C29 0.0328(12) 0.0324(14) 0.0324(14) 0.0013(11) -0.0036(11) -0.0011(11)
C44 0.0402(14) 0.0265(13) 0.0318(14) -0.0023(11) -0.0019(11) 0.0001(11)
C25 0.0378(14) 0.0271(13) 0.0337(14) -0.0032(11) -0.0079(11) 0.0024(10)
C13 0.0382(14) 0.0268(13) 0.0309(14) 0.0044(10) 0.0059(11) 0.0006(11)
C58 0.0395(14) 0.0341(14) 0.0273(14) -0.0003(10) 0.0050(10) -0.0059(11)
C27 0.0352(14) 0.0407(16) 0.0393(16) -0.0144(13) 0.0064(12) -0.0053(12)
C53 0.0355(13) 0.0238(12) 0.0251(13) 0.0009(10) -0.0002(10) -0.0007(10)
C7 0.0538(16) 0.0234(13) 0.0274(13) 0.0019(10) -0.0032(12) -0.0039(12)
C55 0.0438(16) 0.0444(17) 0.0284(14) 0.0075(12) -0.0013(12) 0.0019(13)
C56 0.0371(14) 0.0443(16) 0.0347(15) -0.0066(13) -0.0025(12) 0.0003(12)
N23 0.119(3) 0.0414(17) 0.0318(16) 0.0063(13) -0.0010(17) -0.0227(18)
C14 0.0408(14) 0.0255(13) 0.0295(14) 0.0018(10) 0.0008(10) 0.0008(11)
C5 0.0514(16) 0.0232(13) 0.0333(15) -0.0007(11) -0.0002(12) -0.0026(11)
C59 0.0430(17) 0.076(3) 0.044(2) -0.0053(18) -0.0087(14) 0.0076(17)
C5B 0.0647(19) 0.0324(15) 0.0279(14) 0.0009(12) -0.0050(14) -0.0087(13)
N52 0.147(4) 0.0334(16) 0.0328(16) 0.0018(13) -0.0006(19) 0.0017(19)
C8 0.0605(19) 0.0265(14) 0.0261(14) 0.0016(11) -0.0045(12) -0.0084(12)
C5A 0.0614(18) 0.0375(16) 0.0333(16) 0.0065(13) 0.0074(14) 0.0101(14)
C30 0.0420(17) 0.077(3) 0.048(2) -0.0174(19) 0.0119(15) -0.0108(17)
C1A1 0.085(8) 0.052(5) 0.026(5) 0.013(4) 0.000(4) 0.021(5)
C2A1 0.037(3) 0.055(4) 0.031(3) 0.008(3) -0.010(2) 0.010(3)
C3A1 0.033(3) 0.027(3) 0.025(3) 0.006(2) 0.000(2) 0.000(2)
C4A1 0.047 0.035 0.029 0.008(3) 0.003(4) 0.000(2)
C1A2 0.132(14) 0.046(6) 0.064(10) 0.012(6) -0.015(8) 0.002(7)
C2A2 0.102(8) 0.047(5) 0.074(7) 0.003(5) 0.030(6) 0.011(5)
C3A2 0.083(6) 0.062(5) 0.038(4) 0.000(4) 0.000(4) 0.026(5)
C4A2 0.054 0.048 0.038 0.012(5) 0.006(4) 0.017(3)

loop_
_atom_type_symbol
_atom_type_description
_atom_type_scat_dispersion_real
_atom_type_scat_dispersion_imag
_atom_type_scat_source
C C 0.0181 0.0091 'International Tables Vol C Tables 4.2.6.8 and 6.1.1.4'
H H 0.0000 0.0000 'International Tables Vol C Tables 4.2.6.8 and 6.1.1.4'
N N 0.0311 0.0180 'International Tables Vol C Tables 4.2.6.8 and 6.1.1.4'
O O 0.0492 0.0322 'International Tables Vol C Tables 4.2.6.8 and 6.1.1.4'
S S 0.3331 0.5567 'International Tables Vol C Tables 4.2.6.8 and 6.1.1.4'

loop_
_geom_angle_atom_site_label_1
_geom_angle_atom_site_label_2
_geom_angle_atom_site_label_3
_geom_angle
_geom_angle_site_symmetry_1
_geom_angle_site_symmetry_3
_geom_angle_publ_flag
O11 S1 O12 119.17(13) . . ?
O11 S1 C24 110.04(13) . . ?
O12 S1 C24 108.16(12) . . ?
O11 S1 C1 108.66(12) . . ?
O12 S1 C1 106.32(12) . . ?
C24 S1 C1 103.28(12) . . ?
O41 S4 O42 119.18(13) . . ?
O41 S4 C53 109.92(13) . . ?
O42 S4 C53 108.24(12) . . ?
O41 S4 C31 108.53(12) . . ?
O42 S4 C31 106.32(12) . . ?
C53 S4 C31 103.47(13) . . ?
C1 N2 C3 110.3(2) . . ?
C31 N32 C33 110.3(2) . . ?
C5 N4 C3 105.3(2) . . ?
C5 N4 C13 125.2(2) . . ?
C3 N4 C13 129.4(2) . . ?
C33 N34 C35 105.4(2) . . ?
C33 N34 C43 127.7(2) . . ?
C35 N34 C43 126.4(2) . . ?
C38 N39 C31 117.8(2) . . ?
C35 N36 C37 103.0(3) . . ?
C1 N9 C8 117.1(2) . . ?
C5 N6 C7 102.9(3) . . ?
C25 C24 C29 121.4(3) . . ?
C25 C24 S1 119.1(2) . . ?
C29 C24 S1 119.5(2) . . ?
N22 N21 C8 113.4(3) . . ?
N32 C33 N34 128.3(3) . . ?
N32 C33 C37 126.3(3) . . ?
N34 C33 C37 105.4(2) . . ?
N23 N22 N21 171.8(3) . . ?
N32 C31 N39 130.3(3) . . ?
N32 C31 S4 118.0(2) . . ?
N39 C31 S4 111.7(2) . . ?
C56 C57 C58 121.4(3) . . ?
C56 C57 H57 119.3 . . ?
C58 C57 H57 119.3 . . ?
N52 N51 N50 171.4(3) . . ?
N2 C3 N4 128.1(3) . . ?
N2 C3 C7 126.5(3) . . ?
N4 C3 C7 105.3(2) . . ?
C53 C54 C55 118.6(3) . . ?
C53 C54 H54 120.7 . . ?
C55 C54 H54 120.7 . . ?
C29 C28 C27 120.5(3) . . ?
C29 C28 H28 119.7 . . ?
C27 C28 H28 119.7 . . ?
N36 C35 N34 115.2(2) . . ?
N36 C35 H35 122.4 . . ?
N34 C35 H35 122.4 . . ?
N39 C38 C37 119.1(3) . . ?
N39 C38 N50 120.1(3) . . ?
C37 C38 N50 120.9(3) . . ?
N2 C1 N9 130.3(3) . . ?
N2 C1 S1 118.0(2) . . ?
N9 C1 S1 111.63(19) . . ?
C27 C26 C25 121.8(3) . . ?
C27 C26 H26 119.1 . . ?
C25 C26 H26 119.1 . . ?
N51 N50 C38 112.4(3) . . ?
N34 C43 C44 114.6(2) . . ?
N34 C43 H43A 108.6 . . ?
C44 C43 H43A 108.6 . . ?
N34 C43 H43B 108.6 . . ?
C44 C43 H43B 108.6 . . ?
H43A C43 H43B 107.6 . . ?
N36 C37 C38 132.9(3) . . ?
N36 C37 C33 111.0(3) . . ?
C38 C37 C33 116.1(3) . . ?
C28 C29 C24 119.0(3) . . ?
C28 C29 H29 120.5 . . ?
C24 C29 H29 120.5 . . ?
C5B C44 C43 109.9(2) . . ?
C5B C44 H44A 109.7 . . ?
C43 C44 H44A 109.7 . . ?
C5B C44 H44B 109.7 . . ?
C43 C44 H44B 109.7 . . ?
H44A C44 H44B 108.2 . . ?
C26 C25 C24 118.3(3) . . ?
C26 C25 H25 120.9 . . ?
C24 C25 H25 120.9 . . ?
N4 C13 C14 114.1(2) . . ?
N4 C13 H13A 108.7 . . ?
C14 C13 H13A 108.7 . . ?
N4 C13 H13B 108.7 . . ?
C14 C13 H13B 108.7 . . ?
H13A C13 H13B 107.6 . . ?
C53 C58 C57 118.3(3) . . ?
C53 C58 H58 120.9 . . ?
C57 C58 H58 120.9 . . ?
C26 C27 C28 119.0(3) . . ?
C26 C27 C30 121.2(3) . . ?
C28 C27 C30 119.8(3) . . ?
C58 C53 C54 121.7(3) . . ?
C58 C53 S4 119.1(2) . . ?
C54 C53 S4 119.1(2) . . ?
N6 C7 C8 133.2(3) . . ?
N6 C7 C3 111.1(3) . . ?
C8 C7 C3 115.7(3) . . ?
C54 C55 C56 121.4(3) . . ?
C54 C55 H55 119.3 . . ?
C56 C55 H55 119.3 . . ?
C57 C56 C55 118.5(3) . . ?
C57 C56 C59 120.8(3) . . ?
C55 C56 C59 120.7(3) . . ?
C13 C14 C5A 110.1(2) . . ?
C13 C14 H14A 109.6 . . ?
C5A C14 H14A 109.6 . . ?
C13 C14 H14B 109.6 . . ?
C5A C14 H14B 109.6 . . ?
H14A C14 H14B 108.2 . . ?
N6 C5 N4 115.4(3) . . ?
N6 C5 H5 122.3 . . ?
N4 C5 H5 122.3 . . ?
C56 C59 H59A 109.5 . . ?
C56 C59 H59B 109.5 . . ?
H59A C59 H59B 109.5 . . ?
C56 C59 H59C 109.5 . . ?
H59A C59 H59C 109.5 . . ?
H59B C59 H59C 109.5 . . ?
C4B3 C5B C44 122.2(4) . . ?
C44 C5B C4B4 105.6(4) . . ?
C4B3 C5B H45A 106.8 . . ?
C44 C5B H45A 106.8 . . ?
C4B3 C5B H45B 106.8 . . ?
C44 C5B H45B 106.8 . . ?
H45A C5B H45B 106.6 . . ?
N9 C8 C7 120.0(3) . . ?
N9 C8 N21 120.0(3) . . ?
C7 C8 N21 120.1(3) . . ?
C4A1 C5A C14 121.2(5) . . ?
C14 C5A C4A2 107.2(5) . . ?
C4A1 C5A H15A 107.0 . . ?
C14 C5A H15A 107.0 . . ?
C4A1 C5A H15B 107.0 . . ?
C14 C5A H15B 107.0 . . ?
H15A C5A H15B 106.8 . . ?
C27 C30 H30A 109.5 . . ?
C27 C30 H30B 109.5 . . ?
H30A C30 H30B 109.5 . . ?
C27 C30 H30C 109.5 . . ?
H30A C30 H30C 109.5 . . ?
H30B C30 H30C 109.5 . . ?
C2A1 C1A1 H1EA 109.5 . . ?
C2A1 C1A1 H1EB 109.5 . . ?
H1EA C1A1 H1EB 109.5 . . ?
C2A1 C1A1 H1EC 109.5 . . ?
H1EA C1A1 H1EC 109.5 . . ?
H1EB C1A1 H1EC 109.5 . . ?
C1A1 C2A1 C3A1 113.0(7) . . ?
C1A1 C2A1 H2ED 109.0 . . ?
C3A1 C2A1 H2ED 109.0 . . ?
C1A1 C2A1 H2EE 109.0 . . ?
C3A1 C2A1 H2EE 109.0 . . ?
H2ED C2A1 H2EE 107.8 . . ?
C4A1 C3A1 C2A1 112.1(5) . . ?
C4A1 C3A1 H3ED 109.2 . . ?
C2A1 C3A1 H3ED 109.2 . . ?
C4A1 C3A1 H3EE 109.2 . . ?
C2A1 C3A1 H3EE 109.2 . . ?
H3ED C3A1 H3EE 107.9 . . ?
C5A C4A1 C3A1 115.7(5) . . ?
C5A C4A1 H4ED 108.3 . . ?
C3A1 C4A1 H4ED 108.3 . . ?
C5A C4A1 H4EE 108.3 . . ?
C3A1 C4A1 H4EE 108.3 . . ?
H4ED C4A1 H4EE 107.4 . . ?
C2A2 C1A2 H1FA 109.5 . . ?
C2A2 C1A2 H1FB 109.5 . . ?
H1FA C1A2 H1FB 109.5 . . ?
C2A2 C1A2 H1FC 109.5 . . ?
H1FA C1A2 H1FC 109.5 . . ?
H1FB C1A2 H1FC 109.5 . . ?
C3A2 C2A2 C1A2 115.6(10) . . ?
C3A2 C2A2 H2GA 108.4 . . ?
C1A2 C2A2 H2GA 108.4 . . ?
C3A2 C2A2 H2GB 108.4 . . ?
C1A2 C2A2 H2GB 108.4 . . ?
H2GA C2A2 H2GB 107.4 . . ?
C2A2 C3A2 C4A2 115.2(9) . . ?
C2A2 C3A2 H3GA 108.5 . . ?
C4A2 C3A2 H3GA 108.5 . . ?
C2A2 C3A2 H3GB 108.5 . . ?
C4A2 C3A2 H3GB 108.5 . . ?
H3GA C3A2 H3GB 107.5 . . ?
C3A2 C4A2 C5A 114.4(7) . . ?
C3A2 C4A2 H4GA 108.7 . . ?
C5A C4A2 H4GA 108.7 . . ?
C3A2 C4A2 H4GB 108.7 . . ?
C5A C4A2 H4GB 108.7 . . ?
H4GA C4A2 H4GB 107.6 . . ?
C2B3 C1B3 H1BA 109.5 . . ?
C2B3 C1B3 H1BB 109.5 . . ?
H1BA C1B3 H1BB 109.5 . . ?
C2B3 C1B3 H1BC 109.5 . . ?
H1BA C1B3 H1BC 109.5 . . ?
H1BB C1B3 H1BC 109.5 . . ?
C3B3 C2B3 C1B3 91.8(6) . . ?
C3B3 C2B3 H2BA 113.3 . . ?
C1B3 C2B3 H2BA 113.3 . . ?
C3B3 C2B3 H2BB 113.3 . . ?
C1B3 C2B3 H2BB 113.3 . . ?
H2BA C2B3 H2BB 110.6 . . ?
C2B3 C3B3 C4B3 110.9(6) . . ?
C2B3 C3B3 H3BA 109.5 . . ?
C4B3 C3B3 H3BA 109.5 . . ?
C2B3 C3B3 H3BB 109.5 . . ?
C4B3 C3B3 H3BB 109.5 . . ?
H3BA C3B3 H3BB 108.1 . . ?
C5B C4B3 C3B3 110.2(6) . . ?
C5B C4B3 H4BA 109.6 . . ?
C3B3 C4B3 H4BA 109.6 . . ?
C5B C4B3 H4BB 109.6 . . ?
C3B3 C4B3 H4BB 109.6 . . ?
H4BA C4B3 H4BB 108.1 . . ?
C2B4 C1B4 H1JA 109.5 . . ?
C2B4 C1B4 H1JB 109.5 . . ?
H1JA C1B4 H1JB 109.5 . . ?
C2B4 C1B4 H1JC 109.5 . . ?
H1JA C1B4 H1JC 109.5 . . ?
H1JB C1B4 H1JC 109.5 . . ?
C3B4 C2B4 C1B4 109.7(6) . . ?
C3B4 C2B4 H2JA 109.7 . . ?
C1B4 C2B4 H2JA 109.7 . . ?
C3B4 C2B4 H2JB 109.7 . . ?
C1B4 C2B4 H2JB 109.7 . . ?
H2JA C2B4 H2JB 108.2 . . ?
C2B4 C3B4 C4B4 117.8(6) . . ?
C2B4 C3B4 H3JA 107.9 . . ?
C4B4 C3B4 H3JA 107.9 . . ?
C2B4 C3B4 H3JB 107.9 . . ?
C4B4 C3B4 H3JB 107.9 . . ?
H3JA C3B4 H3JB 107.2 . . ?
C3B4 C4B4 C5B 107.1(5) . . ?
C3B4 C4B4 H4JA 110.3 . . ?
C5B C4B4 H4JA 110.3 . . ?
C3B4 C4B4 H4JB 110.3 . . ?
C5B C4B4 H4JB 110.3 . . ?
H4JA C4B4 H4JB 108.5 . . ?

loop_
_geom_bond_atom_site_label_1
_geom_bond_atom_site_label_2
_geom_bond_distance
_geom_bond_site_symmetry_2
_geom_bond_publ_flag
S1 O11 1.432(2) . ?
S1 O12 1.4467(19) . ?
S1 C24 1.758(3) . ?
S1 C1 1.799(3) . ?
S4 O41 1.435(2) . ?
S4 O42 1.4460(19) . ?
S4 C53 1.759(3) . ?
S4 C31 1.802(3) . ?
N2 C1 1.324(3) . ?
N2 C3 1.344(4) . ?
N32 C31 1.323(3) . ?
N32 C33 1.344(4) . ?
N4 C5 1.364(4) . ?
N4 C3 1.370(3) . ?
N4 C13 1.466(4) . ?
N34 C33 1.367(3) . ?
N34 C35 1.372(4) . ?
N34 C43 1.470(4) . ?
N39 C38 1.334(4) . ?
N39 C31 1.336(4) . ?
N36 C35 1.305(4) . ?
N36 C37 1.383(4) . ?
N9 C1 1.337(4) . ?
N9 C8 1.338(4) . ?
N6 C5 1.311(4) . ?
N6 C7 1.375(4) . ?
C24 C25 1.390(4) . ?
C24 C29 1.391(4) . ?
N21 N22 1.260(4) . ?
N21 C8 1.393(4) . ?
C33 C37 1.402(4) . ?
N22 N23 1.117(4) . ?
C57 C56 1.390(5) . ?
C57 C58 1.397(4) . ?
C57 H57 0.9300 . ?
N51 N52 1.120(4) . ?
N51 N50 1.253(4) . ?
C3 C7 1.403(4) . ?
C54 C53 1.389(4) . ?
C54 C55 1.389(4) . ?
C54 H54 0.9300 . ?
C28 C29 1.390(4) . ?
C28 C27 1.400(4) . ?
C28 H28 0.9300 . ?
C35 H35 0.9300 . ?
C38 C37 1.396(4) . ?
C38 N50 1.400(4) . ?
C26 C27 1.379(5) . ?
C26 C25 1.390(5) . ?
C26 H26 0.9300 . ?
C43 C44 1.520(4) . ?
C43 H43A 0.9700 . ?
C43 H43B 0.9700 . ?
C29 H29 0.9300 . ?
C44 C5B 1.519(4) . ?
C44 H44A 0.9700 . ?
C44 H44B 0.9700 . ?
C25 H25 0.9300 . ?
C13 C14 1.514(4) . ?
C13 H13A 0.9700 . ?
C13 H13B 0.9700 . ?
C58 C53 1.387(4) . ?
C58 H58 0.9300 . ?
C27 C30 1.517(5) . ?
C7 C8 1.389(4) . ?
C55 C56 1.391(5) . ?
C55 H55 0.9300 . ?
C56 C59 1.504(5) . ?
C14 C5A 1.524(4) . ?
C14 H14A 0.9700 . ?
C14 H14B 0.9700 . ?
C5 H5 0.9300 . ?
C59 H59A 0.9600 . ?
C59 H59B 0.9600 . ?
C59 H59C 0.9600 . ?
C5B C4B3 1.457(8) . ?
C5B C4B4 1.644(8) . ?
C5B H45A 0.9700 . ?
C5B H45B 0.9700 . ?
C5A C4A1 1.462(9) . ?
C5A C4A2 1.590(10) . ?
C5A H15A 0.9700 . ?
C5A H15B 0.9700 . ?
C30 H30A 0.9600 . ?
C30 H30B 0.9600 . ?
C30 H30C 0.9600 . ?
C1A1 C2A1 1.537(15) . ?
C1A1 H1EA 0.9600 . ?
C1A1 H1EB 0.9600 . ?
C1A1 H1EC 0.9600 . ?
C2A1 C3A1 1.548(8) . ?
C2A1 H2ED 0.9700 . ?
C2A1 H2EE 0.9700 . ?
C3A1 C4A1 1.498(11) . ?
C3A1 H3ED 0.9700 . ?
C3A1 H3EE 0.9700 . ?
C4A1 H4ED 0.9700 . ?
C4A1 H4EE 0.9700 . ?
C1A2 C2A2 1.540(15) . ?
C1A2 H1FA 0.9600 . ?
C1A2 H1FB 0.9600 . ?
C1A2 H1FC 0.9600 . ?
C2A2 C3A2 1.431(14) . ?
C2A2 H2GA 0.9700 . ?
C2A2 H2GB 0.9700 . ?
C3A2 C4A2 1.524(15) . ?
C3A2 H3GA 0.9700 . ?
C3A2 H3GB 0.9700 . ?
C4A2 H4GA 0.9700 . ?
C4A2 H4GB 0.9700 . ?
C1B3 C2B3 1.500(10) . ?
C1B3 H1BA 0.9600 . ?
C1B3 H1BB 0.9600 . ?
C1B3 H1BC 0.9600 . ?
C2B3 C3B3 1.496(11) . ?
C2B3 H2BA 0.9700 . ?
C2B3 H2BB 0.9700 . ?
C3B3 C4B3 1.593(11) . ?
C3B3 H3BA 0.9700 . ?
C3B3 H3BB 0.9700 . ?
C4B3 H4BA 0.9700 . ?
C4B3 H4BB 0.9700 . ?
C1B4 C2B4 1.720(10) . ?
C1B4 H1JA 0.9600 . ?
C1B4 H1JB 0.9600 . ?
C1B4 H1JC 0.9600 . ?
C2B4 C3B4 1.545(10) . ?
C2B4 H2JA 0.9700 . ?
C2B4 H2JB 0.9700 . ?
C3B4 C4B4 1.578(10) . ?
C3B4 H3JA 0.9700 . ?
C3B4 H3JB 0.9700 . ?
C4B4 H4JA 0.9700 . ?
C4B4 H4JB 0.9700 . ?
